data_7016256
loop_
_publ_author_name
'Lentijo, Sergio'
'Miguel, Jes\'us A'
'Espinet, Pablo'

_publ_section_title
;
 Cyclopalladated complexes of perylene imine: mononuclear complexes
 with five- or six-membered metallacycles.
;
_journal_issue 29
_journal_name_full 'Dalton transactions (Cambridge, England : 2003)'
_journal_page_first 7602
_journal_page_last 7609
_journal_paper_doi 10.1039/c1dt10598a
_journal_volume 40
_journal_year 2011
_chemical_formula_sum 'C31 H23 N O Pd S2'
_chemical_formula_weight 596.02
_chemical_name_systematic
;
?
;
_space_group_IT_number 19
_symmetry_cell_setting orthorhombic
_symmetry_space_group_name_Hall 'P 2ac 2ab'
_symmetry_space_group_name_H-M 'P 21 21 21'
_atom_sites_solution_hydrogens geom
_atom_sites_solution_primary direct
_atom_sites_solution_secondary difmap
_audit_creation_method SHELXL-97
_cell_angle_alpha 90.00
_cell_angle_beta 90.00
_cell_angle_gamma 90.00
_cell_formula_units_Z 4
_cell_length_a 8.0423(3)
_cell_length_b 8.6606(3)
_cell_length_c 36.0862(9)
_cell_measurement_reflns_used 5470
_cell_measurement_temperature 293(2)
_cell_measurement_theta_max 29.5154
_cell_measurement_theta_min 2.8141
_cell_volume 2513.45(14)
_computing_cell_refinement
;
'Wed Feb 17 13:53:58 2010'
;
_computing_data_collection
;
'Wed Feb 17 13:53:58 2010'
;
_computing_data_reduction
;
'Wed Feb 17 13:53:58 2010'
;
_computing_molecular_graphics 'Bruker SHELXTL'
_computing_publication_material 'Bruker SHELXTL'
_computing_structure_refinement 'SHELXL-97 (Sheldrick, 1997)'
_computing_structure_solution 'SHELXS-97 (Sheldrick, 1990)'
_diffrn_ambient_temperature 293(2)
_diffrn_detector_area_resol_mean 10.4757
_diffrn_measured_fraction_theta_full 0.998
_diffrn_measured_fraction_theta_max 0.998
_diffrn_measurement_device_type 'SuperNova, Dual, Cu at zero, Atlas'
_diffrn_measurement_method '\w scans'
_diffrn_radiation_monochromator graphite
_diffrn_radiation_source 'fine-focus sealed tube'
_diffrn_radiation_type MoK\a
_diffrn_radiation_wavelength 0.71073
_diffrn_reflns_av_R_equivalents 0.0210
_diffrn_reflns_av_sigmaI/netI 0.0346
_diffrn_reflns_limit_h_max 10
_diffrn_reflns_limit_h_min -6
_diffrn_reflns_limit_k_max 10
_diffrn_reflns_limit_k_min -6
_diffrn_reflns_limit_l_max 45
_diffrn_reflns_limit_l_min -44
_diffrn_reflns_number 8744
_diffrn_reflns_theta_full 26.37
_diffrn_reflns_theta_max 26.37
_diffrn_reflns_theta_min 2.90
_exptl_absorpt_coefficient_mu 0.931
_exptl_absorpt_correction_T_max 0.873
_exptl_absorpt_correction_T_min 0.667
_exptl_absorpt_correction_type analytical
_exptl_absorpt_process_details
;
'Wed Feb 17 13:53:58 2010'
;
_exptl_crystal_colour RED
_exptl_crystal_density_diffrn 1.575
_exptl_crystal_density_method 'not measured'
_exptl_crystal_description PRISM
_exptl_crystal_F_000 1208
_exptl_crystal_size_max 0.61
_exptl_crystal_size_mid 0.34
_exptl_crystal_size_min 0.13
_refine_diff_density_max 0.237
_refine_diff_density_min -0.319
_refine_diff_density_rms 0.045
_refine_ls_abs_structure_details 'Flack H D (1983), Acta Cryst. A39, 876-881'
_refine_ls_abs_structure_Flack -0.027(18)
_refine_ls_extinction_method none
_refine_ls_goodness_of_fit_ref 0.997
_refine_ls_hydrogen_treatment constr
_refine_ls_matrix_type full
_refine_ls_number_parameters 327
_refine_ls_number_reflns 4872
_refine_ls_number_restraints 0
_refine_ls_restrained_S_all 0.997
_refine_ls_R_factor_all 0.0295
_refine_ls_R_factor_gt 0.0255
_refine_ls_shift/su_max 0.003
_refine_ls_shift/su_mean 0.000
_refine_ls_structure_factor_coef Fsqd
_refine_ls_weighting_details 'calc w=1/[\s^2^(Fo^2^)+(0.0228P)^2^+0.0000P] where P=(Fo^2^+2Fc^2^)/3'
_refine_ls_weighting_scheme calc
_refine_ls_wR_factor_gt 0.0488
_refine_ls_wR_factor_ref 0.0496
_reflns_number_gt 4471
_reflns_number_total 4872
_reflns_threshold_expression >2sigma(I)
_cod_data_source_file c1dt10598a.txt
_cod_data_source_block 3
_cod_original_cell_volume 2513.43(13)
_cod_database_code 7016256

loop_
_symmetry_equiv_pos_as_xyz
'x, y, z'
'-x+1/2, -y, z+1/2'
'x+1/2, -y+1/2, -z'
'-x, y+1/2, -z+1/2'

loop_
_atom_site_label
_atom_site_type_symbol
_atom_site_fract_x
_atom_site_fract_y
_atom_site_fract_z
_atom_site_U_iso_or_equiv
_atom_site_adp_type
_atom_site_occupancy
_atom_site_symmetry_multiplicity
_atom_site_calc_flag
_atom_site_refinement_flags
_atom_site_disorder_assembly
_atom_site_disorder_group
Pd1 Pd 0.80418(3) 0.80770(2) 0.636322(5) 0.03603(6) Uani 1 1 d . . .
S1 S 0.99230(12) 0.97456(10) 0.66409(2) 0.0574(2) Uani 1 1 d . . .
S2 S 0.86130(10) 0.70141(11) 0.697454(18) 0.0514(2) Uani 1 1 d . . .
N1 N 0.6531(3) 0.6373(2) 0.61827(6) 0.0384(6) Uani 1 1 d . . .
C7 C 0.7894(3) 0.9221(3) 0.58777(6) 0.0338(6) Uani 1 1 d . . .
C1 C 0.6505(3) 0.7077(3) 0.55276(7) 0.0374(6) Uani 1 1 d . . .
C2 C 0.5980(4) 0.6487(3) 0.51901(7) 0.0443(7) Uani 1 1 d . . .
H2 H 0.5539 0.5495 0.5183 0.053 Uiso 1 1 calc R . .
C3 C 0.6087(4) 0.7304(3) 0.48674(7) 0.0421(7) Uani 1 1 d . . .
H3 H 0.5745 0.6845 0.4647 0.050 Uiso 1 1 calc R . .
C4 C 0.6692(3) 0.8800(3) 0.48608(7) 0.0347(6) Uani 1 1 d . . .
C5 C 0.7266(3) 0.9467(3) 0.52031(6) 0.0307(6) Uani 1 1 d . . .
C6 C 0.7233(3) 0.8595(3) 0.55421(6) 0.0310(6) Uani 1 1 d . . .
C8 C 0.8516(4) 1.0695(3) 0.58548(7) 0.0407(7) Uani 1 1 d . . .
H8 H 0.8974 1.1130 0.6067 0.049 Uiso 1 1 calc R . .
C9 C 0.8502(3) 1.1575(3) 0.55325(7) 0.0410(7) Uani 1 1 d . . .
H9 H 0.8920 1.2575 0.5540 0.049 Uiso 1 1 calc R . .
C10 C 0.7887(3) 1.1011(3) 0.52028(6) 0.0331(6) Uani 1 1 d . . .
C11 C 0.7920(3) 1.1922(3) 0.48595(6) 0.0360(5) Uani 1 1 d . . .
C12 C 0.7375(3) 1.1229(3) 0.45231(7) 0.0361(6) Uani 1 1 d . . .
C13 C 0.6759(4) 0.9686(3) 0.45154(7) 0.0383(6) Uani 1 1 d . . .
C14 C 0.6234(4) 0.9078(4) 0.41837(7) 0.0563(9) Uani 1 1 d . . .
H14 H 0.5825 0.8074 0.4177 0.068 Uiso 1 1 calc R . .
C15 C 0.6302(5) 0.9940(4) 0.38551(7) 0.0660(11) Uani 1 1 d . . .
H15 H 0.5953 0.9496 0.3634 0.079 Uiso 1 1 calc R . .
C16 C 0.6870(4) 1.1413(4) 0.38561(7) 0.0541(8) Uani 1 1 d . . .
H16 H 0.6894 1.1973 0.3636 0.065 Uiso 1 1 calc R . .
C17 C 0.7426(3) 1.2104(4) 0.41869(7) 0.0436(7) Uani 1 1 d . . .
C18 C 0.8000(4) 1.3630(3) 0.41945(8) 0.0492(7) Uani 1 1 d . . .
H18 H 0.8049 1.4199 0.3976 0.059 Uiso 1 1 calc R . .
C19 C 0.8486(4) 1.4286(4) 0.45199(8) 0.0501(8) Uani 1 1 d . . .
H19 H 0.8848 1.5306 0.4524 0.060 Uiso 1 1 calc R . .
C20 C 0.8444(4) 1.3431(3) 0.48488(8) 0.0467(8) Uani 1 1 d . . .
H20 H 0.8782 1.3901 0.5068 0.056 Uiso 1 1 calc R . .
C21 C 0.6173(4) 0.6120(3) 0.58382(7) 0.0419(7) Uani 1 1 d . . .
H21 H 0.5630 0.5195 0.5788 0.050 Uiso 1 1 calc R . .
C22 C 0.6040(4) 0.5161(3) 0.64364(7) 0.0389(7) Uani 1 1 d . . .
C23 C 0.4985(4) 0.5489(4) 0.67306(7) 0.0491(8) Uani 1 1 d . . .
H23 H 0.4642 0.6497 0.6776 0.059 Uiso 1 1 calc R . .
C24 C 0.4451(4) 0.4296(4) 0.69550(8) 0.0540(9) Uani 1 1 d . . .
H24 H 0.3735 0.4517 0.7150 0.065 Uiso 1 1 calc R . .
C25 C 0.4945(4) 0.2780(3) 0.68992(7) 0.0470(7) Uani 1 1 d . . .
C26 C 0.6014(4) 0.2507(3) 0.66057(8) 0.0531(8) Uani 1 1 d . . .
H26 H 0.6375 0.1504 0.6560 0.064 Uiso 1 1 calc R . .
C27 C 0.6556(4) 0.3682(3) 0.63794(8) 0.0491(8) Uani 1 1 d . . .
H27 H 0.7282 0.3465 0.6186 0.059 Uiso 1 1 calc R . .
C28 C 0.4285(6) 0.1503(4) 0.71476(9) 0.0756(12) Uani 1 1 d . . .
H28A H 0.4720 0.1667 0.7395 0.091 Uiso 1 1 calc R . .
H28B H 0.3086 0.1607 0.7161 0.091 Uiso 1 1 calc R . .
C29 C 0.4667(6) -0.0076(4) 0.70385(11) 0.0812(13) Uani 1 1 d . . .
H29A H 0.4288 -0.0250 0.6790 0.122 Uiso 1 1 calc R . .
H29B H 0.4119 -0.0781 0.7203 0.122 Uiso 1 1 calc R . .
H29C H 0.5847 -0.0237 0.7051 0.122 Uiso 1 1 calc R . .
C31 C 0.9849(4) 0.8556(3) 0.70131(7) 0.0478(8) Uani 1 1 d . . .
O1 O 1.0746(3) 0.8934(3) 0.73063(5) 0.0712(7) Uani 1 1 d . . .
C32 C 1.0727(6) 0.7927(5) 0.76244(8) 0.0882(13) Uani 1 1 d . . .
H32A H 0.9624 0.7891 0.7726 0.132 Uiso 1 1 calc R . .
H32B H 1.1484 0.8312 0.7808 0.132 Uiso 1 1 calc R . .
H32C H 1.1060 0.6907 0.7551 0.132 Uiso 1 1 calc R . .

loop_
_atom_site_aniso_label
_atom_site_aniso_U_11
_atom_site_aniso_U_22
_atom_site_aniso_U_33
_atom_site_aniso_U_23
_atom_site_aniso_U_13
_atom_site_aniso_U_12
Pd1 0.04186(12) 0.03619(10) 0.03003(9) -0.00029(10) -0.00161(10) -0.00338(11)
S1 0.0735(6) 0.0569(5) 0.0418(4) 0.0098(4) -0.0176(4) -0.0227(5)
S2 0.0634(5) 0.0535(5) 0.0375(3) 0.0085(4) -0.0072(3) -0.0136(4)
N1 0.0421(15) 0.0348(12) 0.0384(12) 0.0012(10) 0.0004(10) -0.0078(10)
C7 0.0360(15) 0.0347(13) 0.0307(11) -0.0017(11) -0.0018(13) 0.0016(14)
C1 0.0378(16) 0.0353(15) 0.0392(13) -0.0006(13) -0.0038(11) -0.0026(13)
C2 0.0510(19) 0.0358(17) 0.0460(15) 0.0011(13) -0.0089(15) -0.0117(14)
C3 0.0451(18) 0.0460(19) 0.0352(14) -0.0052(13) -0.0070(13) -0.0082(14)
C4 0.0274(16) 0.0437(15) 0.0329(13) -0.0022(11) -0.0007(12) 0.0009(13)
C5 0.0254(15) 0.0350(14) 0.0317(12) -0.0014(11) 0.0007(11) 0.0003(11)
C6 0.0260(15) 0.0357(14) 0.0312(12) -0.0001(10) -0.0007(11) -0.0013(11)
C8 0.055(2) 0.0379(15) 0.0295(13) -0.0024(12) -0.0024(12) -0.0090(14)
C9 0.052(2) 0.0309(16) 0.0405(14) -0.0015(12) -0.0025(12) -0.0077(12)
C10 0.0290(15) 0.0363(14) 0.0339(12) -0.0011(11) 0.0033(13) -0.0019(13)
C11 0.0298(14) 0.0401(13) 0.0381(12) 0.0053(13) -0.0007(12) 0.0018(17)
C12 0.0274(15) 0.0496(17) 0.0314(12) 0.0038(12) 0.0031(11) 0.0019(12)
C13 0.0363(17) 0.0472(16) 0.0314(12) 0.0006(12) 0.0005(12) -0.0022(14)
C14 0.075(2) 0.058(2) 0.0361(15) -0.0011(15) -0.0085(15) -0.0194(18)
C15 0.081(3) 0.088(3) 0.0293(15) 0.0003(17) -0.0077(15) -0.020(2)
C16 0.061(2) 0.071(2) 0.0296(13) 0.0109(13) 0.0004(15) -0.003(2)
C17 0.0348(16) 0.0550(19) 0.0408(14) 0.0081(15) 0.0037(11) 0.0028(14)
C18 0.0485(18) 0.0560(18) 0.0432(15) 0.0188(13) 0.0028(16) -0.0023(18)
C19 0.046(2) 0.0462(18) 0.0583(18) 0.0169(15) -0.0043(15) -0.0093(15)
C20 0.048(2) 0.050(2) 0.0427(14) 0.0053(13) -0.0099(13) -0.0064(14)
C21 0.0420(17) 0.0358(16) 0.0480(16) 0.0022(13) -0.0026(14) -0.0109(13)
C22 0.0437(17) 0.0373(15) 0.0356(15) 0.0028(12) -0.0028(13) -0.0063(13)
C23 0.062(2) 0.0386(17) 0.0462(16) -0.0050(14) 0.0076(15) -0.0028(16)
C24 0.065(2) 0.052(2) 0.0448(16) -0.0045(15) 0.0157(16) -0.0089(17)
C25 0.061(2) 0.0412(19) 0.0393(14) 0.0035(13) 0.0056(14) -0.0067(15)
C26 0.069(2) 0.0396(17) 0.0501(17) 0.0072(14) 0.0105(17) 0.0040(15)
C27 0.059(2) 0.0465(17) 0.0414(14) 0.0043(14) 0.0113(16) 0.0042(14)
C28 0.111(3) 0.054(3) 0.062(2) 0.0126(17) 0.026(2) -0.003(2)
C29 0.100(3) 0.057(2) 0.086(3) 0.020(2) 0.024(2) -0.009(2)
C31 0.0507(19) 0.056(2) 0.0370(14) 0.0023(13) -0.0059(14) -0.0051(15)
O1 0.0941(19) 0.0744(17) 0.0450(12) 0.0138(11) -0.0294(13) -0.0261(15)
C32 0.117(3) 0.099(3) 0.0490(18) 0.027(2) -0.038(2) -0.024(3)

loop_
_atom_type_symbol
_atom_type_description
_atom_type_scat_dispersion_real
_atom_type_scat_dispersion_imag
_atom_type_scat_source
C C 0.0033 0.0016 'International Tables Vol C Tables 4.2.6.8 and 6.1.1.4'
H H 0.0000 0.0000 'International Tables Vol C Tables 4.2.6.8 and 6.1.1.4'
N N 0.0061 0.0033 'International Tables Vol C Tables 4.2.6.8 and 6.1.1.4'
O O 0.0106 0.0060 'International Tables Vol C Tables 4.2.6.8 and 6.1.1.4'
S S 0.1246 0.1234 'International Tables Vol C Tables 4.2.6.8 and 6.1.1.4'
Pd Pd -0.9988 1.0072 'International Tables Vol C Tables 4.2.6.8 and 6.1.1.4'

loop_
_geom_angle_atom_site_label_1
_geom_angle_atom_site_label_2
_geom_angle_atom_site_label_3
_geom_angle
_geom_angle_site_symmetry_1
_geom_angle_site_symmetry_3
_geom_angle_publ_flag
C7 Pd1 N1 92.47(10) . . ?
C7 Pd1 S1 96.19(8) . . ?
N1 Pd1 S1 170.74(6) . . ?
C7 Pd1 S2 169.90(8) . . ?
N1 Pd1 S2 97.45(6) . . ?
S1 Pd1 S2 73.80(3) . . ?
C31 S1 Pd1 86.61(11) . . ?
C31 S2 Pd1 83.42(10) . . ?
C21 N1 C22 115.1(2) . . ?
C21 N1 Pd1 124.58(19) . . ?
C22 N1 Pd1 119.33(16) . . ?
C8 C7 C6 115.9(2) . . ?
C8 C7 Pd1 119.17(18) . . ?
C6 C7 Pd1 124.89(18) . . ?
C2 C1 C21 114.9(3) . . ?
C2 C1 C6 119.5(2) . . ?
C21 C1 C6 125.5(2) . . ?
C3 C2 C1 122.6(3) . . ?
C2 C3 C4 121.5(3) . . ?
C3 C4 C5 118.3(2) . . ?
C3 C4 C13 121.2(2) . . ?
C5 C4 C13 120.5(2) . . ?
C10 C5 C6 119.9(2) . . ?
C10 C5 C4 119.2(2) . . ?
C6 C5 C4 120.9(2) . . ?
C7 C6 C5 121.0(2) . . ?
C7 C6 C1 121.9(2) . . ?
C5 C6 C1 117.1(2) . . ?
C7 C8 C9 123.8(2) . . ?
C10 C9 C8 122.1(2) . . ?
C9 C10 C5 117.2(2) . . ?
C9 C10 C11 122.1(2) . . ?
C5 C10 C11 120.7(2) . . ?
C20 C11 C12 118.1(2) . . ?
C20 C11 C10 122.7(2) . . ?
C12 C11 C10 119.1(2) . . ?
C11 C12 C13 121.2(2) . . ?
C11 C12 C17 119.4(3) . . ?
C13 C12 C17 119.3(2) . . ?
C14 C13 C12 118.9(2) . . ?
C14 C13 C4 121.9(3) . . ?
C12 C13 C4 119.2(2) . . ?
C13 C14 C15 121.4(3) . . ?
C16 C15 C14 120.8(3) . . ?
C15 C16 C17 120.6(3) . . ?
C18 C17 C16 121.5(3) . . ?
C18 C17 C12 119.5(3) . . ?
C16 C17 C12 119.0(3) . . ?
C19 C18 C17 120.3(3) . . ?
C18 C19 C20 120.3(3) . . ?
C11 C20 C19 122.3(3) . . ?
N1 C21 C1 128.1(3) . . ?
C27 C22 C23 119.6(3) . . ?
C27 C22 N1 120.2(2) . . ?
C23 C22 N1 120.1(2) . . ?
C24 C23 C22 119.0(3) . . ?
C23 C24 C25 122.3(3) . . ?
C26 C25 C24 116.8(3) . . ?
C26 C25 C28 122.9(3) . . ?
C24 C25 C28 120.2(3) . . ?
C27 C26 C25 121.6(3) . . ?
C22 C27 C26 120.6(3) . . ?
C29 C28 C25 116.8(3) . . ?
O1 C31 S2 126.1(2) . . ?
O1 C31 S1 117.7(2) . . ?
S2 C31 S1 116.16(16) . . ?
C31 O1 C32 118.8(3) . . ?

loop_
_geom_bond_atom_site_label_1
_geom_bond_atom_site_label_2
_geom_bond_distance
_geom_bond_site_symmetry_2
_geom_bond_publ_flag
Pd1 C7 2.016(2) . ?
Pd1 N1 2.019(2) . ?
Pd1 S1 2.3197(8) . ?
Pd1 S2 2.4341(7) . ?
S1 C31 1.694(3) . ?
S2 C31 1.671(3) . ?
N1 C21 1.295(3) . ?
N1 C22 1.448(3) . ?
C7 C8 1.374(4) . ?
C7 C6 1.429(3) . ?
C1 C2 1.387(4) . ?
C1 C21 1.419(4) . ?
C1 C6 1.440(4) . ?
C2 C3 1.365(4) . ?
C3 C4 1.384(4) . ?
C4 C5 1.440(3) . ?
C4 C13 1.465(4) . ?
C5 C10 1.427(3) . ?
C5 C6 1.438(3) . ?
C8 C9 1.391(3) . ?
C9 C10 1.378(3) . ?
C10 C11 1.469(3) . ?
C11 C20 1.373(4) . ?
C11 C12 1.423(4) . ?
C12 C13 1.426(4) . ?
C12 C17 1.431(4) . ?
C13 C14 1.375(4) . ?
C14 C15 1.402(4) . ?
C15 C16 1.355(4) . ?
C16 C17 1.408(4) . ?
C17 C18 1.400(4) . ?
C18 C19 1.362(4) . ?
C19 C20 1.399(4) . ?
C22 C27 1.362(4) . ?
C22 C23 1.389(4) . ?
C23 C24 1.381(4) . ?
C24 C25 1.386(4) . ?
C25 C26 1.385(4) . ?
C25 C28 1.519(4) . ?
C26 C27 1.376(4) . ?
C28 C29 1.456(5) . ?
C31 O1 1.322(3) . ?
O1 C32 1.442(4) . ?
